data_9010401
loop_
_publ_author_name
'Tschauner, O.'
'Kiefer, B.'
'Liu, H.'
'Sinogeikin, S.'
'Somayazulu, M.'
'Luo, S.-N.'

_publ_section_title
;Possible structural polymorphism in Al-bearing magnesiumsilicate
 post-perovskite Sample: 3X1
;
_journal_name_full 'American Mineralogist'
_journal_page_first 533
_journal_page_last 539
_journal_paper_doi 10.2138/am.2008.2372
_journal_volume 93
_journal_year 2008
_chemical_formula_structural MgSiO3
_chemical_formula_sum 'Mg O3 Si'
_space_group_IT_number 11
_symmetry_space_group_name_Hall '-P 2yb'
_symmetry_space_group_name_H-M 'P 1 21/m 1'
_cell_angle_alpha 90
_cell_angle_beta 98.75
_cell_angle_gamma 90
_cell_length_a 9.477
_cell_length_b 6.205
_cell_length_c 4.256
_cell_formula_units_Z 8
_cell_volume 247.360
_database_code_amcsd 0004533
_exptl_crystal_density_diffrn 5.391
_cod_original_formula_sum 'Mg Si O3'
_cod_database_code 9010401
_amcsd_formula_title MgSiO3

loop_
_space_group_symop_operation_xyz
x,y,z
x,1/2-y,z
-x,1/2+y,-z
-x,-y,-z

loop_
_atom_site_label
_atom_site_fract_x
_atom_site_fract_y
_atom_site_fract_z
Mg1 0.04200 0.25000 0.51400
Mg2 0.30300 0.25000 0.07300
Mg3 0.55900 0.25000 0.98900
Mg4 0.79900 0.25000 0.89500
Si1 0.00000 0.00000 0.00000
Si2 0.50000 0.00000 0.50000
Si3 0.24700 0.50100 0.58300
O1 0.98500 0.25000 0.11100
O2 0.23000 0.25000 0.45500
O3 0.48000 0.25000 0.36800
O4 0.73520 0.25000 0.28700
O5 0.84500 0.55900 0.12500
O6 0.90600 0.44300 0.64700
O7 0.34300 0.55600 0.28300
O8 0.40700 0.44400 0.80100

loop_
_cod_related_entry_id
_cod_related_entry_database
_cod_related_entry_code
1 AMCSD 0004533
